data_7061793
loop_
_publ_author_name
'Kelly, Jordan C.'
'Bloomfield, Aaron J.'

_publ_section_title
;
 High-spin, tetrahedral cobalt(ii) and nickel(ii) complexes supported by
 monoprotic aminophosphine ligands, and attempted extension to copper(ii)
 complexes: synthesis, characterization, and unexpected reactivity
;
_journal_issue 39
_journal_name_full 'New Journal of Chemistry'
_journal_page_first 18647
_journal_page_last 18651
_journal_paper_doi 10.1039/D2NJ02651A
_journal_volume 46
_journal_year 2022
_chemical_formula_moiety 'C30 H54 Cl4 Cu2 N4 O2 P2'
_chemical_formula_sum 'C30 H54 Cl4 Cu2 N4 O2 P2'
_chemical_formula_weight 833.59
_space_group_crystal_system triclinic
_space_group_IT_number 2
_space_group_name_Hall '-P 1'
_space_group_name_H-M_alt 'P -1'
_atom_sites_solution_hydrogens mixed
_atom_sites_solution_primary direct
_atom_sites_solution_secondary difmap
_audit_block_doi 10.5517/ccdc.csd.cc2bs6zb
_audit_creation_date 2022-08-05
_audit_creation_method
;
Olex2 1.5
(compiled 2022.04.07 svn.rca3783a0 for OlexSys, GUI svn.r6498)
;
_audit_update_record
;
2022-08-08 deposited with the CCDC.	2022-09-05 downloaded from the CCDC.
;
_cell_angle_alpha 110.5230(10)
_cell_angle_beta 101.0310(10)
_cell_angle_gamma 109.1720(10)
_cell_formula_units_Z 1
_cell_length_a 8.3490(4)
_cell_length_b 11.6402(6)
_cell_length_c 11.6734(6)
_cell_measurement_reflns_used 8858
_cell_measurement_temperature 293(2)
_cell_measurement_theta_max 32.5069
_cell_measurement_theta_min 2.6384
_cell_volume 941.38(8)
_computing_cell_refinement 'SAINT V8.38A (Bruker, 2018)'
_computing_data_collection 'Bruker Instrument Service V2017.5.0.0'
_computing_data_reduction 'SAINT V8.38A (Bruker, 2018)'
_computing_molecular_graphics 'Olex2 1.5 (Dolomanov et al., 2009)'
_computing_publication_material 'Olex2 1.5 (Dolomanov et al., 2009)'
_computing_structure_refinement 'SHELXL-2018/3 (Sheldrick, 2018)'
_computing_structure_solution 'SHELXT 2014/5 (Sheldrick, 2014)'
_diffrn_ambient_temperature 293(2)
_diffrn_measured_fraction_theta_full 0.999
_diffrn_measured_fraction_theta_max 0.899
_diffrn_measurement_device_type 'Bruker SMART APEX II CCD'
_diffrn_measurement_method '\f and \w scans'
_diffrn_radiation_type MoK\a
_diffrn_radiation_wavelength 0.71073
_diffrn_reflns_av_R_equivalents 0.0155
_diffrn_reflns_av_unetI/netI 0.0203
_diffrn_reflns_Laue_measured_fraction_full 0.999
_diffrn_reflns_Laue_measured_fraction_max 0.899
_diffrn_reflns_limit_h_max 12
_diffrn_reflns_limit_h_min -12
_diffrn_reflns_limit_k_max 17
_diffrn_reflns_limit_k_min -17
_diffrn_reflns_limit_l_max 17
_diffrn_reflns_limit_l_min -17
_diffrn_reflns_number 12243
_diffrn_reflns_point_group_measured_fraction_full 0.999
_diffrn_reflns_point_group_measured_fraction_max 0.899
_diffrn_reflns_theta_full 25.242
_diffrn_reflns_theta_max 32.789
_diffrn_reflns_theta_min 2.069
_diffrn_source 'fine focus sealed tube X-ray source'
_exptl_absorpt_coefficient_mu 1.531
_exptl_absorpt_correction_T_max 0.770
_exptl_absorpt_correction_T_min 0.450
_exptl_absorpt_correction_type multi-scan
_exptl_absorpt_process_details
;
 SADABS 2016/2: Krause, L., Herbst-Irmer, R., Sheldrick G.M. & Stalke D.,
 J. Appl. Cryst. 48 (2015) 3-10
;
_exptl_crystal_colour blue
_exptl_crystal_density_diffrn 1.470
_exptl_crystal_density_method 'not measured'
_exptl_crystal_description 'rectangular prism'
_exptl_crystal_F_000 434
_exptl_crystal_size_max 0.62
_exptl_crystal_size_mid 0.43
_exptl_crystal_size_min 0.18
_refine_diff_density_max 0.513
_refine_diff_density_min -0.443
_refine_diff_density_rms 0.054
_refine_ls_extinction_method none
_refine_ls_goodness_of_fit_ref 1.031
_refine_ls_hydrogen_treatment mixed
_refine_ls_matrix_type full
_refine_ls_number_parameters 208
_refine_ls_number_reflns 6271
_refine_ls_number_restraints 3
_refine_ls_restrained_S_all 1.032
_refine_ls_R_factor_all 0.0221
_refine_ls_R_factor_gt 0.0203
_refine_ls_shift/su_max 0.001
_refine_ls_shift/su_mean 0.000
_refine_ls_structure_factor_coef Fsqd
_refine_ls_weighting_details 'w=1/[\s^2^(Fo^2^)+(0.0287P)^2^+0.2861P] where P=(Fo^2^+2Fc^2^)/3'
_refine_ls_weighting_scheme calc
_refine_ls_wR_factor_gt 0.0560
_refine_ls_wR_factor_ref 0.0567
_reflns_Friedel_coverage 0.000
_reflns_number_gt 5880
_reflns_number_total 6271
_reflns_threshold_expression 'I > 2\s(I)'
_cod_data_source_file d2nj02651a2.cif
_cod_data_source_block JCK_CutBu2C_teal_01292021
_cod_depositor_comments 'Adding full bibliography for 7061787--7061798.cif.'
_cod_database_code 7061793
_shelx_shelxl_version_number 2018/3
_shelx_space_group_comment
;
The symmetry employed for this shelxl refinement is uniquely defined
by the following loop, which should always be used as a source of
symmetry information in preference to the above space-group names.
They are only intended as comments.
;
_shelx_estimated_absorpt_t_max 0.770
_shelx_estimated_absorpt_t_min 0.450
_exptl_absorpt_special_details mu*r=0.2000
_olex2_refinement_description
;
1. Restrained distances
 N2-H2N
 0.9 with sigma of 0.02
 P1-H2N
 2.12 with sigma of 0.04
 C7-H2N
 1.95 with sigma of 0.04
2.a Secondary CH2 refined with riding coordinates:
 C6(H6A,H6B), C7(H7A,H7B)
2.b Aromatic/amide H refined with riding coordinates:
 C1(H1), C2(H2), C3(H3), C4(H4)
2.c Idealised Me refined as rotating group:
 C9(H9A,H9B,H9C), C10(H10A,H10B,H10C), C11(H11A,H11B,H11C), C13(H13A,H13B,
 H13C), C14(H14A,H14B,H14C), C15(H15A,H15B,H15C)
;
_olex2_submission_special_instructions 'No special instructions were received'

loop_
_space_group_symop_operation_xyz
'x, y, z'
'-x, -y, -z'

loop_
_atom_site_label
_atom_site_type_symbol
_atom_site_fract_x
_atom_site_fract_y
_atom_site_fract_z
_atom_site_U_iso_or_equiv
_atom_site_adp_type
_atom_site_occupancy
_atom_site_site_symmetry_order
_atom_site_calc_flag
_atom_site_refinement_flags_posn
_atom_site_refinement_flags_adp
_atom_site_refinement_flags_occupancy
_atom_site_disorder_assembly
_atom_site_disorder_group
Cu1 Cu 0.18959(2) 0.20615(2) 0.43160(2) 0.01336(4) Uani 1 1 d . . . . .
Cl1 Cl 0.08428(4) 0.32261(3) 0.57114(2) 0.02290(5) Uani 1 1 d . . . . .
Cl2 Cl 0.10996(3) 0.00359(2) 0.26693(2) 0.01942(5) Uani 1 1 d . . . . .
P1 P 0.14889(3) 0.36572(2) 0.24209(2) 0.01250(5) Uani 1 1 d D . . . .
O1 O 0.20477(10) 0.30152(8) 0.32458(7) 0.01841(13) Uani 1 1 d . . . . .
N1 N 0.66320(11) 0.82721(8) 0.43922(8) 0.01455(14) Uani 1 1 d . . . . .
N2 N 0.20386(11) 0.52866(8) 0.33156(8) 0.01599(15) Uani 1 1 d D . . . .
C1 C 0.74031(15) 0.87564(11) 0.36444(10) 0.01953(18) Uani 1 1 d . . . . .
H1 H 0.856536 0.884399 0.369343 0.023 Uiso 1 1 calc R U . . .
C2 C 0.65217(17) 0.91280(12) 0.28052(11) 0.0244(2) Uani 1 1 d . . . . .
H2 H 0.708313 0.946345 0.230109 0.029 Uiso 1 1 calc R U . . .
C3 C 0.47843(17) 0.89899(12) 0.27311(11) 0.0254(2) Uani 1 1 d . . . . .
H3 H 0.416695 0.923983 0.218143 0.031 Uiso 1 1 calc R U . . .
C4 C 0.39801(15) 0.84740(11) 0.34880(11) 0.02125(19) Uani 1 1 d . . . . .
H4 H 0.280995 0.836238 0.343950 0.026 Uiso 1 1 calc R U . . .
C5 C 0.49347(13) 0.81246(9) 0.43202(9) 0.01497(16) Uani 1 1 d . . . . .
C6 C 0.41091(13) 0.75519(10) 0.51477(9) 0.01642(17) Uani 1 1 d . . . . .
H6A H 0.308378 0.775666 0.521088 0.020 Uiso 1 1 calc R U . . .
H6B H 0.499048 0.799403 0.602038 0.020 Uiso 1 1 calc R U . . .
C7 C 0.34802(13) 0.60140(10) 0.46103(9) 0.01622(16) Uani 1 1 d D . . . .
H7A H 0.449717 0.580060 0.453858 0.019 Uiso 1 1 calc R U . . .
H7B H 0.303057 0.571148 0.520966 0.019 Uiso 1 1 calc R U . . .
C8 C 0.27851(14) 0.35563(10) 0.12983(10) 0.01721(17) Uani 1 1 d . . . . .
C9 C 0.47559(15) 0.46035(12) 0.21227(12) 0.0254(2) Uani 1 1 d . . . . .
H9A H 0.549340 0.454729 0.158578 0.038 Uiso 1 1 calc R U . . .
H9B H 0.519243 0.441540 0.282743 0.038 Uiso 1 1 calc R U . . .
H9C H 0.480988 0.550043 0.246846 0.038 Uiso 1 1 calc R U . . .
C10 C 0.21149(19) 0.38940(15) 0.01972(13) 0.0318(3) Uani 1 1 d . . . . .
H10A H 0.292595 0.393441 -0.028530 0.048 Uiso 1 1 calc R U . . .
H10B H 0.207068 0.475681 0.056072 0.048 Uiso 1 1 calc R U . . .
H10C H 0.092787 0.320268 -0.037425 0.048 Uiso 1 1 calc R U . . .
C11 C 0.27408(16) 0.21329(12) 0.07223(12) 0.0254(2) Uani 1 1 d . . . . .
H11A H 0.153760 0.147795 0.014603 0.038 Uiso 1 1 calc R U . . .
H11B H 0.309801 0.190660 0.141532 0.038 Uiso 1 1 calc R U . . .
H11C H 0.355898 0.212614 0.024602 0.038 Uiso 1 1 calc R U . . .
C12 C -0.09821(13) 0.28685(10) 0.16043(9) 0.01598(16) Uani 1 1 d . . . . .
C13 C -0.18162(15) 0.28901(12) 0.26736(11) 0.0236(2) Uani 1 1 d . . . . .
H13A H -0.311047 0.246423 0.228761 0.035 Uiso 1 1 calc R U . . .
H13B H -0.142083 0.381361 0.329843 0.035 Uiso 1 1 calc R U . . .
H13C H -0.143807 0.240590 0.310203 0.035 Uiso 1 1 calc R U . . .
C14 C -0.16114(15) 0.13798(11) 0.06331(11) 0.0238(2) Uani 1 1 d . . . . .
H14A H -0.290690 0.092102 0.032602 0.036 Uiso 1 1 calc R U . . .
H14B H -0.110813 0.094142 0.105818 0.036 Uiso 1 1 calc R U . . .
H14C H -0.121233 0.134666 -0.009156 0.036 Uiso 1 1 calc R U . . .
C15 C -0.16275(16) 0.36275(12) 0.09165(12) 0.0250(2) Uani 1 1 d . . . . .
H15A H -0.113239 0.360748 0.023592 0.037 Uiso 1 1 calc R U . . .
H15B H -0.122985 0.455341 0.153635 0.037 Uiso 1 1 calc R U . . .
H15C H -0.292347 0.319597 0.054745 0.037 Uiso 1 1 calc R U . . .
H2N H 0.1134(19) 0.5474(16) 0.3338(15) 0.030 Uiso 1 1 d D U . . .

loop_
_atom_site_aniso_label
_atom_site_aniso_U_11
_atom_site_aniso_U_22
_atom_site_aniso_U_33
_atom_site_aniso_U_23
_atom_site_aniso_U_13
_atom_site_aniso_U_12
Cu1 0.01456(6) 0.01390(6) 0.01347(6) 0.00655(4) 0.00477(4) 0.00779(4)
Cl1 0.02436(12) 0.02785(12) 0.01983(11) 0.00753(9) 0.00895(9) 0.01766(10)
Cl2 0.02293(11) 0.01538(10) 0.01699(10) 0.00485(8) 0.00541(8) 0.00824(8)
P1 0.01348(10) 0.01177(10) 0.01332(10) 0.00599(8) 0.00468(8) 0.00621(8)
O1 0.0213(3) 0.0191(3) 0.0197(3) 0.0124(3) 0.0066(3) 0.0105(3)
N1 0.0156(3) 0.0141(3) 0.0142(3) 0.0065(3) 0.0047(3) 0.0069(3)
N2 0.0152(4) 0.0131(3) 0.0170(4) 0.0041(3) 0.0032(3) 0.0071(3)
C1 0.0204(4) 0.0213(4) 0.0195(4) 0.0113(4) 0.0082(4) 0.0090(4)
C2 0.0321(6) 0.0247(5) 0.0204(5) 0.0144(4) 0.0087(4) 0.0122(4)
C3 0.0308(6) 0.0250(5) 0.0210(5) 0.0121(4) 0.0026(4) 0.0143(4)
C4 0.0195(4) 0.0204(4) 0.0213(4) 0.0074(4) 0.0017(4) 0.0108(4)
C5 0.0151(4) 0.0116(4) 0.0146(4) 0.0029(3) 0.0033(3) 0.0059(3)
C6 0.0152(4) 0.0146(4) 0.0166(4) 0.0037(3) 0.0062(3) 0.0062(3)
C7 0.0163(4) 0.0147(4) 0.0154(4) 0.0055(3) 0.0045(3) 0.0060(3)
C8 0.0177(4) 0.0189(4) 0.0171(4) 0.0079(3) 0.0083(3) 0.0091(3)
C9 0.0189(5) 0.0242(5) 0.0275(5) 0.0065(4) 0.0117(4) 0.0064(4)
C10 0.0377(7) 0.0476(7) 0.0283(6) 0.0266(6) 0.0191(5) 0.0246(6)
C11 0.0263(5) 0.0222(5) 0.0262(5) 0.0049(4) 0.0125(4) 0.0130(4)
C12 0.0145(4) 0.0165(4) 0.0161(4) 0.0063(3) 0.0046(3) 0.0071(3)
C13 0.0180(5) 0.0290(5) 0.0218(5) 0.0097(4) 0.0091(4) 0.0084(4)
C14 0.0198(5) 0.0178(4) 0.0221(5) 0.0017(4) 0.0028(4) 0.0050(4)
C15 0.0218(5) 0.0299(5) 0.0279(5) 0.0160(5) 0.0056(4) 0.0149(4)

loop_
_atom_type_symbol
_atom_type_description
_atom_type_scat_dispersion_real
_atom_type_scat_dispersion_imag
_atom_type_scat_source
C C 0.0033 0.0016 'International Tables Vol C Tables 4.2.6.8 and 6.1.1.4'
H H 0.0000 0.0000 'International Tables Vol C Tables 4.2.6.8 and 6.1.1.4'
Cl Cl 0.1484 0.1585 'International Tables Vol C Tables 4.2.6.8 and 6.1.1.4'
Cu Cu 0.3201 1.2651 'International Tables Vol C Tables 4.2.6.8 and 6.1.1.4'
N N 0.0061 0.0033 'International Tables Vol C Tables 4.2.6.8 and 6.1.1.4'
P P 0.1023 0.0942 'International Tables Vol C Tables 4.2.6.8 and 6.1.1.4'
O O 0.0106 0.0060 'International Tables Vol C Tables 4.2.6.8 and 6.1.1.4'

loop_
_geom_angle_atom_site_label_1
_geom_angle_atom_site_label_2
_geom_angle_atom_site_label_3
_geom_angle
_geom_angle_site_symmetry_1
_geom_angle_site_symmetry_3
_geom_angle_publ_flag
Cl2 Cu1 Cl1 142.477(11) . . ?
O1 Cu1 Cl1 98.83(2) . . ?
O1 Cu1 Cl2 94.72(2) . . ?
O1 Cu1 N1 143.43(3) . 2_666 ?
N1 Cu1 Cl1 95.58(2) 2_666 . ?
N1 Cu1 Cl2 93.93(2) 2_666 . ?
O1 P1 N2 111.61(4) . . ?
O1 P1 C8 106.09(4) . . ?
O1 P1 C12 111.90(4) . . ?
N2 P1 C8 107.79(5) . . ?
N2 P1 C12 105.05(4) . . ?
C12 P1 C8 114.43(5) . . ?
P1 O1 Cu1 159.31(5) . . ?
C1 N1 Cu1 118.71(7) . 2_666 ?
C1 N1 C5 119.57(9) . . ?
C5 N1 Cu1 121.51(7) . 2_666 ?
P1 N2 H2N 114.3(11) . . ?
C7 N2 P1 118.51(6) . . ?
C7 N2 H2N 111.9(10) . . ?
N1 C1 H1 118.9 . . ?
N1 C1 C2 122.16(10) . . ?
C2 C1 H1 118.9 . . ?
C1 C2 H2 120.6 . . ?
C1 C2 C3 118.71(10) . . ?
C3 C2 H2 120.6 . . ?
C2 C3 H3 120.4 . . ?
C4 C3 C2 119.15(10) . . ?
C4 C3 H3 120.4 . . ?
C3 C4 H4 120.2 . . ?
C3 C4 C5 119.64(10) . . ?
C5 C4 H4 120.2 . . ?
N1 C5 C4 120.75(9) . . ?
N1 C5 C6 117.89(8) . . ?
C4 C5 C6 121.35(9) . . ?
C5 C6 H6A 109.0 . . ?
C5 C6 H6B 109.0 . . ?
C5 C6 C7 113.12(8) . . ?
H6A C6 H6B 107.8 . . ?
C7 C6 H6A 109.0 . . ?
C7 C6 H6B 109.0 . . ?
N2 C7 C6 111.00(8) . . ?
N2 C7 H7A 109.4 . . ?
N2 C7 H7B 109.4 . . ?
C6 C7 H7A 109.4 . . ?
C6 C7 H7B 109.4 . . ?
H7A C7 H7B 108.0 . . ?
C9 C8 P1 106.72(7) . . ?
C10 C8 P1 113.41(8) . . ?
C10 C8 C9 108.35(10) . . ?
C10 C8 C11 109.88(9) . . ?
C11 C8 P1 109.81(7) . . ?
C11 C8 C9 108.52(9) . . ?
C8 C9 H9A 109.5 . . ?
C8 C9 H9B 109.5 . . ?
C8 C9 H9C 109.5 . . ?
H9A C9 H9B 109.5 . . ?
H9A C9 H9C 109.5 . . ?
H9B C9 H9C 109.5 . . ?
C8 C10 H10A 109.5 . . ?
C8 C10 H10B 109.5 . . ?
C8 C10 H10C 109.5 . . ?
H10A C10 H10B 109.5 . . ?
H10A C10 H10C 109.5 . . ?
H10B C10 H10C 109.5 . . ?
C8 C11 H11A 109.5 . . ?
C8 C11 H11B 109.5 . . ?
C8 C11 H11C 109.5 . . ?
H11A C11 H11B 109.5 . . ?
H11A C11 H11C 109.5 . . ?
H11B C11 H11C 109.5 . . ?
C13 C12 P1 106.53(7) . . ?
C14 C12 P1 109.29(7) . . ?
C14 C12 C13 108.30(9) . . ?
C15 C12 P1 113.38(7) . . ?
C15 C12 C13 108.66(9) . . ?
C15 C12 C14 110.49(9) . . ?
C12 C13 H13A 109.5 . . ?
C12 C13 H13B 109.5 . . ?
C12 C13 H13C 109.5 . . ?
H13A C13 H13B 109.5 . . ?
H13A C13 H13C 109.5 . . ?
H13B C13 H13C 109.5 . . ?
C12 C14 H14A 109.5 . . ?
C12 C14 H14B 109.5 . . ?
C12 C14 H14C 109.5 . . ?
H14A C14 H14B 109.5 . . ?
H14A C14 H14C 109.5 . . ?
H14B C14 H14C 109.5 . . ?
C12 C15 H15A 109.5 . . ?
C12 C15 H15B 109.5 . . ?
C12 C15 H15C 109.5 . . ?
H15A C15 H15B 109.5 . . ?
H15A C15 H15C 109.5 . . ?
H15B C15 H15C 109.5 . . ?

loop_
_geom_bond_atom_site_label_1
_geom_bond_atom_site_label_2
_geom_bond_distance
_geom_bond_site_symmetry_2
_geom_bond_publ_flag
Cu1 Cl1 2.2465(3) . ?
Cu1 Cl2 2.2361(3) . ?
Cu1 O1 1.9364(7) . ?
Cu1 N1 1.9876(8) 2_666 ?
P1 O1 1.5050(7) . ?
P1 N2 1.6597(9) . ?
P1 C8 1.8494(10) . ?
P1 C12 1.8432(10) . ?
N1 C1 1.3475(13) . ?
N1 C5 1.3524(12) . ?
N2 C7 1.4788(12) . ?
N2 H2N 0.854(12) . ?
C1 H1 0.9300 . ?
C1 C2 1.3852(15) . ?
C2 H2 0.9300 . ?
C2 C3 1.3880(17) . ?
C3 H3 0.9300 . ?
C3 C4 1.3878(17) . ?
C4 H4 0.9300 . ?
C4 C5 1.3922(14) . ?
C5 C6 1.5024(14) . ?
C6 H6A 0.9700 . ?
C6 H6B 0.9700 . ?
C6 C7 1.5306(13) . ?
C7 H7A 0.9700 . ?
C7 H7B 0.9700 . ?
C8 C9 1.5406(15) . ?
C8 C10 1.5308(15) . ?
C8 C11 1.5387(15) . ?
C9 H9A 0.9600 . ?
C9 H9B 0.9600 . ?
C9 H9C 0.9600 . ?
C10 H10A 0.9600 . ?
C10 H10B 0.9600 . ?
C10 H10C 0.9600 . ?
C11 H11A 0.9600 . ?
C11 H11B 0.9600 . ?
C11 H11C 0.9600 . ?
C12 C13 1.5381(14) . ?
C12 C14 1.5366(14) . ?
C12 C15 1.5363(14) . ?
C13 H13A 0.9600 . ?
C13 H13B 0.9600 . ?
C13 H13C 0.9600 . ?
C14 H14A 0.9600 . ?
C14 H14B 0.9600 . ?
C14 H14C 0.9600 . ?
C15 H15A 0.9600 . ?
C15 H15B 0.9600 . ?
C15 H15C 0.9600 . ?
